data_1505362
loop_
_publ_author_name
'Fujioka, Hiromichi'
'Murai, Kenichi'
'Kubo, Ozora'
'Ohba, Yusuke'
'Kita, Yasuyuki'

_publ_section_title
;
 New three-component reaction: novel formation of a seven-membered ring by
 the unexpected reaction at the gamma-position of the beta-keto ester.
;
_journal_issue 9
_journal_name_full 'Organic letters'
_journal_page_first 1687
_journal_page_last 1690
_journal_paper_doi 10.1021/ol070402c
_journal_volume 9
_journal_year 2007
_chemical_formula_moiety 'C15 H18 N2 O2 '
_chemical_formula_sum 'C15 H18 N2 O2'
_chemical_formula_weight 258.32
_space_group_IT_number 14
_symmetry_cell_setting monoclinic
_symmetry_Int_Tables_number 14
_symmetry_space_group_name_Hall '-P 2yn'
_symmetry_space_group_name_H-M 'P 1 21/n 1'
_cell_angle_alpha 90.0000
_cell_angle_beta 92.4184(11)
_cell_angle_gamma 90.0000
_cell_formula_units_Z 4
_cell_length_a 6.34620(10)
_cell_length_b 10.8112(2)
_cell_length_c 19.3646(4)
_cell_measurement_reflns_used 12496
_cell_measurement_temperature 296.1
_cell_measurement_theta_max 68.2
_cell_measurement_theta_min 4.1
_cell_volume 1327.42(4)
_computing_cell_refinement PROCESS-AUTO
_computing_data_collection PROCESS-AUTO
_computing_data_reduction CrystalStructure
_computing_publication_material 'CrystalStructure 3.7.0'
_computing_structure_refinement CRYSTALS
_computing_structure_solution SIR92
_diffrn_detector_area_resol_mean 10.00
_diffrn_measured_fraction_theta_full 0.989
_diffrn_measured_fraction_theta_max 0.989
_diffrn_measurement_device_type 'Rigaku RAXIS-RAPID'
_diffrn_measurement_method \w
_diffrn_radiation_type 'Cu K\a'
_diffrn_radiation_wavelength 1.54187
_diffrn_reflns_av_R_equivalents 0.032
_diffrn_reflns_limit_h_max 7
_diffrn_reflns_limit_h_min -7
_diffrn_reflns_limit_k_max 12
_diffrn_reflns_limit_k_min -13
_diffrn_reflns_limit_l_max 23
_diffrn_reflns_limit_l_min -23
_diffrn_reflns_number 13427
_diffrn_reflns_theta_full 68.19
_diffrn_reflns_theta_max 68.19
_exptl_absorpt_coefficient_mu 0.699
_exptl_absorpt_correction_T_max 0.613
_exptl_absorpt_correction_T_min 0.529
_exptl_absorpt_correction_type multi-scan
_exptl_absorpt_process_details
;
    Higashi, T. (1995). Program for Absorption Correction.
    Rigaku Corporation, Tokyo, Japan.
;
_exptl_crystal_colour colorless
_exptl_crystal_density_diffrn 1.292
_exptl_crystal_density_method 'not measured'
_exptl_crystal_description block
_exptl_crystal_F_000 552.00
_exptl_crystal_size_max 0.80
_exptl_crystal_size_mid 0.70
_exptl_crystal_size_min 0.70
_refine_diff_density_max 0.22
_refine_diff_density_min -0.34
_refine_ls_extinction_method none
_refine_ls_goodness_of_fit_ref 1.000
_refine_ls_hydrogen_treatment refall
_refine_ls_number_parameters 190
_refine_ls_number_reflns 2402
_refine_ls_R_factor_gt 0.0532
_refine_ls_shift/su_max 0.0000
_refine_ls_structure_factor_coef Fsqd
_refine_ls_weighting_details 'w = 1/[0.0019Fo^2^ + 1.0000\s(Fo^2^)]/(4Fo^2^)'
_refine_ls_weighting_scheme calc
_refine_ls_wR_factor_ref 0.1374
_reflns_number_gt 1803
_reflns_number_total 2402
_reflns_threshold_expression F^2^>2.0\s(F^2^)
_cod_data_source_file ol070402csi20070216_070902.cif
_cod_data_source_block '_061017'
_cod_original_formula_sum 'C15 H18 N2 O2 '
_cod_database_code 1505362

loop_
_symmetry_equiv_pos_site_id
_symmetry_equiv_pos_as_xyz
1 +X,+Y,+Z
2 1/2-X,1/2+Y,1/2-Z
3 -X,-Y,-Z
4 1/2+X,1/2-Y,1/2+Z

loop_
_atom_site_label
_atom_site_type_symbol
_atom_site_fract_x
_atom_site_fract_y
_atom_site_fract_z
_atom_site_U_iso_or_equiv
_atom_site_adp_type
_atom_site_occupancy
_atom_site_symmetry_multiplicity
_atom_site_calc_flag
_atom_site_refinement_flags
O(1) O 0.0626(2) 0.09375(14) -0.13216(6) 0.0718(4) Uani 1.00 1 d .
O(2) O 0.3294(2) 0.03759(13) -0.06068(6) 0.0648(4) Uani 1.00 1 d .
N(1) N 0.2902(2) 0.12806(14) 0.07412(8) 0.0540(4) Uani 1.00 1 d .
N(3) N 0.2238(2) 0.34444(14) 0.18272(8) 0.0540(4) Uani 1.00 1 d .
C(5) C 0.0457(2) 0.16174(14) -0.02027(9) 0.0436(4) Uani 1.00 1 d .
C(6) C 0.1092(2) 0.17632(14) 0.04745(8) 0.0416(4) Uani 1.00 1 d .
C(7) C 0.1635(2) 0.09323(17) -0.06867(9) 0.0512(5) Uani 1.00 1 d .
C(8) C -0.0234(2) 0.24951(16) 0.09526(8) 0.0431(4) Uani 1.00 1 d .
C(9) C -0.0885(2) 0.46097(14) 0.14239(9) 0.0436(4) Uani 1.00 1 d .
C(10) C 0.0812(2) 0.36994(16) 0.12292(8) 0.0431(4) Uani 1.00 1 d .
C(11) C -0.1522(2) 0.47373(18) 0.20971(9) 0.0513(4) Uani 1.00 1 d .
C(12) C 0.3663(2) 0.14249(19) 0.14524(9) 0.0549(5) Uani 1.00 1 d .
C(13) C 0.4143(2) 0.2754(2) 0.16599(10) 0.0600(5) Uani 1.00 1 d .
C(14) C -0.1903(3) 0.53141(19) 0.09101(10) 0.0598(5) Uani 1.00 1 d .
C(15) C -0.1542(2) 0.20828(19) -0.05607(10) 0.0556(5) Uani 1.00 1 d .
C(16) C -0.3113(3) 0.5553(2) 0.22498(11) 0.0634(6) Uani 1.00 1 d .
C(17) C -0.4092(3) 0.6255(2) 0.17398(13) 0.0694(6) Uani 1.00 1 d .
C(18) C -0.1194(3) 0.1744(2) -0.13166(11) 0.0737(7) Uani 1.00 1 d .
C(19) C -0.3493(3) 0.6133(2) 0.10637(12) 0.0739(7) Uani 1.00 1 d .
H(1) H -0.4169 0.6666 0.0632 0.089 Uiso 1.00 1 c R
H(2) H -0.1273 0.5249 0.0416 0.072 Uiso 1.00 1 c R
H(3) H -0.5221 0.6969 0.1934 0.084 Uiso 1.00 1 c R
H(4) H -0.3663 0.5582 0.2712 0.076 Uiso 1.00 1 c R
H(5) H -0.0980 0.4147 0.2497 0.062 Uiso 1.00 1 c R
H(6) H -0.0431 0.1982 0.1335 0.052 Uiso 1.00 1 c R
H(7) H -0.1521 0.2652 0.0715 0.051 Uiso 1.00 1 c R
H(8) H 0.1662 0.4069 0.0827 0.052 Uiso 1.00 1 c R
H(9) H 0.2833 0.4300 0.2018 0.065 Uiso 1.00 1 c R
H(10) H 0.5070 0.2746 0.2058 0.072 Uiso 1.00 1 c R
H(11) H 0.4930 0.3226 0.1228 0.072 Uiso 1.00 1 c R
H(12) H 0.4793 0.0956 0.1503 0.065 Uiso 1.00 1 c R
H(13) H 0.2563 0.1086 0.1813 0.066 Uiso 1.00 1 c R
H(14) H 0.3724 0.0777 0.0457 0.065 Uiso 1.00 1 c R
H(15) H -0.2983 0.1581 -0.0399 0.066 Uiso 1.00 1 c R
H(16) H -0.1623 0.3041 -0.0529 0.066 Uiso 1.00 1 c R
H(17) H -0.0766 0.2708 -0.1582 0.088 Uiso 1.00 1 c R
H(18) H -0.2556 0.1208 -0.1512 0.088 Uiso 1.00 1 c R

loop_
_atom_site_aniso_label
_atom_site_aniso_U_11
_atom_site_aniso_U_22
_atom_site_aniso_U_33
_atom_site_aniso_U_12
_atom_site_aniso_U_13
_atom_site_aniso_U_23
O(1) 0.0846(10) 0.0808(10) 0.0491(7) 0.0244(8) -0.0078(6) -0.0188(7)
O(2) 0.0598(8) 0.0739(9) 0.0611(8) 0.0255(7) 0.0057(6) -0.0125(6)
N(1) 0.0494(8) 0.0664(9) 0.0458(8) 0.0229(7) -0.0016(6) -0.0081(7)
N(3) 0.0478(8) 0.0606(9) 0.0528(8) 0.0103(7) -0.0065(6) -0.0129(7)
C(5) 0.0430(8) 0.0424(8) 0.0453(9) 0.0071(6) -0.0006(7) -0.0037(7)
C(6) 0.0395(8) 0.0406(8) 0.0450(8) 0.0046(6) 0.0043(6) -0.0010(6)
C(7) 0.0566(11) 0.0502(9) 0.0468(9) 0.0072(8) 0.0001(7) -0.0057(8)
C(8) 0.0389(8) 0.0476(9) 0.0430(8) 0.0052(7) 0.0040(6) -0.0022(7)
C(9) 0.0453(8) 0.0388(8) 0.0469(9) -0.0003(6) 0.0058(7) -0.0013(7)
C(10) 0.0410(8) 0.0465(9) 0.0422(8) 0.0027(7) 0.0060(6) -0.0000(7)
C(11) 0.0571(10) 0.0530(10) 0.0440(9) 0.0056(8) 0.0044(7) -0.0081(7)
C(12) 0.0531(10) 0.0653(11) 0.0458(9) 0.0219(8) -0.0045(7) -0.0009(8)
C(13) 0.0429(9) 0.0738(13) 0.0625(11) 0.0102(9) -0.0078(8) -0.0105(10)
C(14) 0.0621(11) 0.0626(12) 0.0555(11) 0.0140(9) 0.0115(8) 0.0150(9)
C(15) 0.0539(10) 0.0555(10) 0.0563(10) 0.0122(8) -0.0113(8) -0.0082(8)
C(16) 0.0634(11) 0.0649(12) 0.0625(12) 0.0079(9) 0.0115(9) -0.0177(10)
C(17) 0.0601(12) 0.0544(11) 0.0948(16) 0.0143(9) 0.0152(11) -0.0071(11)
C(18) 0.0824(15) 0.0777(14) 0.0589(12) 0.0267(12) -0.0221(10) -0.0159(10)
C(19) 0.0674(13) 0.0675(13) 0.0869(16) 0.0200(11) 0.0072(11) 0.0242(11)

loop_
_atom_type_symbol
_atom_type_description
_atom_type_scat_dispersion_real
_atom_type_scat_dispersion_imag
_atom_type_scat_source
C C 0.018 0.009
;
International Tables for Crystallography
(1992, Vol. C, Tables 4.2.6.8 and 6.1.1.4)
;
H H 0.000 0.000
;
International Tables for Crystallography
(1992, Vol. C, Table 6.1.1.4)
;
O O 0.049 0.032
;
International Tables for Crystallography
(1992, Vol. C, Tables 4.2.6.8 and 6.1.1.4)
;
N N 0.031 0.018
;
International Tables for Crystallography
(1992, Vol. C, Tables 4.2.6.8 and 6.1.1.4)
;

loop_
_geom_angle_atom_site_label_1
_geom_angle_atom_site_label_2
_geom_angle_atom_site_label_3
_geom_angle
C(7) O(1) C(18) 109.95(15)
C(6) N(1) C(12) 124.64(15)
C(10) N(3) C(13) 114.07(14)
C(6) C(5) C(7) 123.27(15)
C(6) C(5) C(15) 127.76(15)
C(7) C(5) C(15) 108.95(15)
N(1) C(6) C(5) 122.47(15)
N(1) C(6) C(8) 117.35(13)
C(5) C(6) C(8) 120.18(14)
O(1) C(7) O(2) 119.21(16)
O(1) C(7) C(5) 110.54(15)
O(2) C(7) C(5) 130.25(16)
C(6) C(8) C(10) 114.40(13)
C(10) C(9) C(11) 122.39(15)
C(10) C(9) C(14) 119.38(15)
C(11) C(9) C(14) 118.19(16)
N(3) C(10) C(8) 110.92(13)
N(3) C(10) C(9) 110.27(13)
C(8) C(10) C(9) 109.44(13)
C(9) C(11) C(16) 120.60(17)
N(1) C(12) C(13) 114.10(15)
N(3) C(13) C(12) 112.44(15)
C(9) C(14) C(19) 121.17(18)
C(5) C(15) C(18) 101.94(16)
C(11) C(16) C(17) 120.8(2)
C(16) C(17) C(19) 119.5(2)
O(1) C(18) C(15) 107.30(16)
C(14) C(19) C(17) 119.7(2)
C(6) N(1) H(14) 118.9
C(12) N(1) H(14) 116.4
C(10) N(3) H(9) 108.0
C(13) N(3) H(9) 103.7
C(6) C(8) H(6) 105.8
C(6) C(8) H(7) 107.0
C(10) C(8) H(6) 107.1
C(10) C(8) H(7) 111.8
H(6) C(8) H(7) 110.7
N(3) C(10) H(8) 109.9
C(8) C(10) H(8) 106.9
C(9) C(10) H(8) 109.3
C(9) C(11) H(5) 122.2
C(16) C(11) H(5) 116.7
N(1) C(12) H(12) 106.3
N(1) C(12) H(13) 112.4
C(13) C(12) H(12) 111.3
C(13) C(12) H(13) 106.3
H(12) C(12) H(13) 106.3
N(3) C(13) H(10) 108.2
N(3) C(13) H(11) 109.3
C(12) C(13) H(10) 108.5
C(12) C(13) H(11) 109.0
H(10) C(13) H(11) 109.3
C(9) C(14) H(2) 115.5
C(19) C(14) H(2) 123.0
C(5) C(15) H(15) 113.0
C(5) C(15) H(16) 110.4
C(18) C(15) H(15) 107.7
C(18) C(15) H(16) 107.7
H(15) C(15) H(16) 115.1
C(11) C(16) H(4) 120.7
C(17) C(16) H(4) 118.3
C(16) C(17) H(3) 114.4
C(19) C(17) H(3) 125.7
O(1) C(18) H(17) 109.0
O(1) C(18) H(18) 107.3
C(15) C(18) H(17) 104.2
C(15) C(18) H(18) 108.2
H(17) C(18) H(18) 120.2
C(14) C(19) H(1) 116.2
C(17) C(19) H(1) 124.1

loop_
_geom_bond_atom_site_label_1
_geom_bond_atom_site_label_2
_geom_bond_distance
O(1) C(7) 1.362(2)
O(1) C(18) 1.447(2)
O(2) C(7) 1.217(2)
N(1) C(6) 1.345(2)
N(1) C(12) 1.448(2)
N(3) C(10) 1.465(2)
N(3) C(13) 1.469(2)
C(5) C(6) 1.365(2)
C(5) C(7) 1.430(2)
C(5) C(15) 1.506(2)
C(6) C(8) 1.502(2)
C(8) C(10) 1.547(2)
C(9) C(10) 1.518(2)
C(9) C(11) 1.388(2)
C(9) C(14) 1.390(2)
C(11) C(16) 1.382(2)
C(12) C(13) 1.519(3)
C(14) C(19) 1.384(3)
C(15) C(18) 1.534(2)
C(16) C(17) 1.373(3)
C(17) C(19) 1.385(3)
N(1) H(14) 0.946
N(3) H(9) 1.060
C(8) H(6) 0.938
C(8) H(7) 0.936
C(10) H(8) 1.045
C(11) H(5) 1.051
C(12) H(12) 0.880
C(12) H(13) 1.072
C(13) H(10) 0.951
C(13) H(11) 1.115
C(14) H(2) 1.054
C(15) H(15) 1.120
C(15) H(16) 1.039
C(16) H(4) 0.975
C(17) H(3) 1.128
C(18) H(17) 1.198
C(18) H(18) 1.094
C(19) H(1) 1.088

loop_
_geom_contact_atom_site_label_1
_geom_contact_atom_site_label_2
_geom_contact_distance
_geom_contact_site_symmetry_2
O(1) O(2) 2.2254(19) .
O(1) N(1) 3.499(2) 55503
O(1) C(5) 2.295(2) .
O(1) C(6) 3.591(2) .
O(1) C(6) 3.543(2) 55503
O(1) C(15) 2.402(2) .
O(1) C(16) 3.328(2) 55404
O(2) O(1) 2.2254(19) .
O(2) O(2) 3.2317(18) 65503
O(2) N(1) 2.808(2) .
O(2) N(1) 3.026(2) 65503
O(2) C(5) 2.403(2) .
O(2) C(6) 2.972(2) .
O(2) C(12) 3.235(2) 65503
O(2) C(15) 3.585(2) .
O(2) C(18) 3.443(2) .
N(1) O(1) 3.499(2) 55503
N(1) O(2) 2.808(2) .
N(1) O(2) 3.026(2) 65503
N(1) N(3) 3.186(2) .
N(1) C(5) 2.375(2) .
N(1) C(7) 2.872(2) .
N(1) C(8) 2.434(2) .
N(1) C(10) 3.098(2) .
N(1) C(13) 2.490(2) .
N(3) N(1) 3.186(2) .
N(3) C(6) 3.245(2) .
N(3) C(8) 2.482(2) .
N(3) C(9) 2.448(2) .
N(3) C(11) 2.833(2) .
N(3) C(12) 2.483(2) .
C(5) O(1) 2.295(2) .
C(5) O(2) 2.403(2) .
C(5) N(1) 2.375(2) .
C(5) C(7) 3.539(2) 55503
C(5) C(8) 2.486(2) .
C(5) C(10) 3.571(2) .
C(5) C(18) 2.362(2) .
C(5) C(19) 3.561(2) 56503
C(6) O(1) 3.591(2) .
C(6) O(1) 3.543(2) 55503
C(6) O(2) 2.972(2) .
C(6) N(3) 3.245(2) .
C(6) C(7) 2.459(2) .
C(6) C(7) 3.423(2) 55503
C(6) C(10) 2.563(2) .
C(6) C(12) 2.474(2) .
C(6) C(13) 3.129(2) .
C(6) C(15) 2.579(2) .
C(7) N(1) 2.872(2) .
C(7) C(5) 3.539(2) 55503
C(7) C(6) 2.459(2) .
C(7) C(6) 3.423(2) 55503
C(7) C(15) 2.390(2) .
C(7) C(18) 2.301(2) .
C(7) C(19) 3.473(2) 56503
C(8) N(1) 2.434(2) .
C(8) N(3) 2.482(2) .
C(8) C(5) 2.486(2) .
C(8) C(9) 2.502(2) .
C(8) C(11) 3.407(2) .
C(8) C(12) 2.862(2) .
C(8) C(13) 3.057(2) .
C(8) C(14) 3.226(2) .
C(8) C(15) 3.045(2) .
C(9) N(3) 2.448(2) .
C(9) C(8) 2.502(2) .
C(9) C(16) 2.406(2) .
C(9) C(17) 2.791(2) .
C(9) C(19) 2.417(2) .
C(10) N(1) 3.098(2) .
C(10) C(5) 3.571(2) .
C(10) C(6) 2.563(2) .
C(10) C(11) 2.547(2) .
C(10) C(12) 3.073(2) .
C(10) C(13) 2.461(2) .
C(10) C(14) 2.512(2) .
C(11) N(3) 2.833(2) .
C(11) C(8) 3.407(2) .
C(11) C(10) 2.547(2) .
C(11) C(13) 3.562(2) 45501
C(11) C(14) 2.384(2) .
C(11) C(17) 2.395(2) .
C(11) C(19) 2.763(2) .
C(12) O(2) 3.235(2) 65503
C(12) N(3) 2.483(2) .
C(12) C(6) 2.474(2) .
C(12) C(8) 2.862(2) .
C(12) C(10) 3.073(2) .
C(13) N(1) 2.490(2) .
C(13) C(6) 3.129(2) .
C(13) C(8) 3.057(2) .
C(13) C(10) 2.461(2) .
C(13) C(11) 3.562(2) 65501
C(14) C(8) 3.226(2) .
C(14) C(10) 2.512(2) .
C(14) C(11) 2.384(2) .
C(14) C(16) 2.749(2) .
C(14) C(17) 2.395(3) .
C(15) O(1) 2.402(2) .
C(15) O(2) 3.585(2) .
C(15) C(6) 2.579(2) .
C(15) C(7) 2.390(2) .
C(15) C(8) 3.045(2) .
C(16) O(1) 3.328(2) 45504
C(16) C(9) 2.406(2) .
C(16) C(14) 2.749(2) .
C(16) C(19) 2.383(3) .
C(17) C(9) 2.791(2) .
C(17) C(11) 2.395(2) .
C(17) C(14) 2.395(3) .
C(18) O(2) 3.443(2) .
C(18) C(5) 2.362(2) .
C(18) C(7) 2.301(2) .
C(19) C(5) 3.561(2) 56503
C(19) C(7) 3.473(2) 56503
C(19) C(9) 2.417(2) .
C(19) C(11) 2.763(2) .
C(19) C(16) 2.383(3) .
O(1) H(4) 2.544 55404
O(1) H(5) 3.208 55404
O(1) H(6) 3.159 55503
O(1) H(10) 3.449 45404
O(1) H(12) 3.584 65503
O(1) H(13) 3.102 55503
O(1) H(15) 3.045 .
O(1) H(16) 3.122 .
O(1) H(17) 2.159 .
O(1) H(18) 2.058 .
O(2) H(1) 3.247 56503
O(2) H(4) 3.587 55404
O(2) H(6) 3.402 55503
O(2) H(7) 3.465 55503
O(2) H(12) 2.595 65503
O(2) H(14) 2.112 .
O(2) H(14) 2.274 65503
O(2) H(15) 2.713 65501
O(2) H(15) 2.887 55503
O(2) H(18) 3.348 65501
N(1) H(1) 3.582 56503
N(1) H(6) 2.565 .
N(1) H(7) 3.173 .
N(1) H(8) 3.122 .
N(1) H(10) 3.258 .
N(1) H(11) 2.620 .
N(1) H(12) 1.894 .
N(1) H(13) 2.105 .
N(1) H(15) 3.505 65501
N(1) H(15) 3.164 55503
N(1) H(18) 3.089 55503
N(3) H(3) 3.194 44502
N(3) H(5) 2.580 .
N(3) H(6) 2.478 .
N(3) H(7) 3.260 .
N(3) H(8) 2.069 .
N(3) H(10) 1.983 .
N(3) H(11) 2.118 .
N(3) H(12) 3.217 .
N(3) H(13) 2.559 .
N(3) H(17) 3.510 55504
N(3) H(18) 3.236 55504
C(5) H(1) 3.138 56503
C(5) H(2) 3.454 56503
C(5) H(6) 3.079 .
C(5) H(7) 2.485 .
C(5) H(8) 3.385 .
C(5) H(14) 2.556 .
C(5) H(15) 2.201 .
C(5) H(16) 2.107 .
C(5) H(17) 2.991 .
C(5) H(18) 3.141 .
C(6) H(1) 3.412 56503
C(6) H(6) 1.976 .
C(6) H(7) 1.989 .
C(6) H(8) 2.606 .
C(6) H(11) 3.204 .
C(6) H(12) 3.138 .
C(6) H(13) 2.814 .
C(6) H(14) 1.983 .
C(6) H(15) 3.036 .
C(6) H(16) 2.893 .
C(7) H(1) 3.053 56503
C(7) H(4) 3.504 55404
C(7) H(6) 3.465 55503
C(7) H(12) 3.479 65503
C(7) H(14) 2.538 .
C(7) H(14) 3.489 65503
C(7) H(15) 3.087 .
C(7) H(15) 3.508 65501
C(7) H(15) 3.518 55503
C(7) H(16) 3.101 .
C(7) H(17) 2.964 .
C(7) H(18) 3.059 .
C(8) H(2) 3.213 .
C(8) H(4) 3.407 44502
C(8) H(5) 3.533 .
C(8) H(8) 2.104 .
C(8) H(9) 3.393 .
C(8) H(11) 3.235 45501
C(8) H(11) 3.391 .
C(8) H(13) 2.828 .
C(8) H(14) 3.299 .
C(8) H(15) 3.238 .
C(8) H(16) 3.023 .
C(9) H(1) 3.371 .
C(9) H(2) 2.075 .
C(9) H(4) 3.287 .
C(9) H(5) 2.141 .
C(9) H(6) 2.861 .
C(9) H(7) 2.546 .
C(9) H(8) 2.108 .
C(9) H(9) 2.602 .
C(9) H(10) 3.525 45501
C(9) H(11) 3.058 45501
C(9) H(16) 3.496 56503
C(9) H(17) 3.094 56503
C(10) H(2) 2.620 .
C(10) H(2) 3.407 56503
C(10) H(5) 2.792 .
C(10) H(6) 2.031 .
C(10) H(7) 2.084 .
C(10) H(9) 2.057 .
C(10) H(10) 3.252 .
C(10) H(11) 2.663 .
C(10) H(13) 3.223 .
C(11) H(2) 3.312 .
C(11) H(3) 3.372 .
C(11) H(4) 2.058 .
C(11) H(6) 3.408 .
C(11) H(7) 3.499 .
C(11) H(8) 3.327 .
C(11) H(9) 2.814 .
C(11) H(10) 3.050 45501
C(11) H(11) 3.201 45501
C(11) H(12) 3.169 55502
C(11) H(13) 3.528 55502
C(11) H(17) 3.295 56503
C(12) H(5) 3.480 54502
C(12) H(6) 2.667 .
C(12) H(8) 3.334 .
C(12) H(9) 3.345 .
C(12) H(10) 2.031 .
C(12) H(11) 2.158 .
C(12) H(14) 2.053 .
C(12) H(18) 2.935 55503
C(13) H(6) 3.060 .
C(13) H(7) 3.370 65501
C(13) H(8) 2.624 .
C(13) H(9) 2.004 .
C(13) H(12) 2.013 .
C(13) H(13) 2.090 .
C(13) H(14) 3.164 .
C(13) H(17) 3.440 55504
C(14) H(1) 2.104 .
C(14) H(2) 3.387 56503
C(14) H(3) 3.452 .
C(14) H(5) 3.351 .
C(14) H(7) 2.914 .
C(14) H(8) 2.643 .
C(14) H(8) 3.440 56503
C(14) H(11) 3.102 45501
C(14) H(16) 2.976 56503
C(14) H(17) 2.991 56503
C(15) H(1) 3.038 46503
C(15) H(2) 3.398 56503
C(15) H(3) 3.447 46503
C(15) H(7) 2.545 .
C(15) H(14) 3.397 55503
C(15) H(17) 2.166 .
C(15) H(18) 2.145 .
C(16) H(1) 3.396 .
C(16) H(3) 2.107 .
C(16) H(5) 2.078 .
C(16) H(6) 3.311 45502
C(16) H(9) 2.925 45501
C(16) H(10) 3.261 45501
C(16) H(10) 3.306 55502
C(16) H(11) 3.402 45501
C(16) H(12) 3.168 55502
C(16) H(13) 3.469 45502
C(16) H(17) 3.397 56503
C(17) H(1) 2.189 .
C(17) H(2) 3.367 .
C(17) H(4) 2.026 .
C(17) H(5) 3.317 .
C(17) H(5) 3.458 45502
C(17) H(9) 2.942 45501
C(17) H(11) 3.470 45501
C(17) H(16) 3.597 46503
C(17) H(17) 3.452 46503
C(17) H(17) 3.307 56503
C(17) H(18) 3.488 46503
C(18) H(3) 2.883 46503
C(18) H(4) 3.563 55404
C(18) H(9) 3.449 45404
C(18) H(10) 3.326 45404
C(18) H(13) 3.311 55503
C(18) H(15) 2.156 .
C(18) H(16) 2.098 .
C(19) H(2) 2.149 .
C(19) H(3) 2.239 .
C(19) H(4) 3.253 .
C(19) H(11) 3.317 45501
C(19) H(15) 3.539 46503
C(19) H(16) 3.348 46503
C(19) H(16) 3.563 56503
C(19) H(17) 3.107 56503
H(1) O(2) 3.247 56503
H(1) N(1) 3.582 56503
H(1) C(5) 3.138 56503
H(1) C(6) 3.412 56503
H(1) C(7) 3.053 56503
H(1) C(9) 3.371 .
H(1) C(14) 2.104 .
H(1) C(15) 3.038 46503
H(1) C(16) 3.396 .
H(1) C(17) 2.189 .
H(1) H(2) 2.442 .
H(1) H(3) 2.654 .
H(1) H(8) 3.396 56503
H(1) H(14) 3.496 56503
H(1) H(15) 2.645 46503
H(1) H(16) 2.689 46503
H(1) H(18) 3.578 46503
H(2) C(5) 3.454 56503
H(2) C(8) 3.213 .
H(2) C(9) 2.075 .
H(2) C(10) 2.620 .
H(2) C(10) 3.407 56503
H(2) C(11) 3.312 .
H(2) C(14) 3.387 56503
H(2) C(15) 3.398 56503
H(2) C(17) 3.367 .
H(2) C(19) 2.149 .
H(2) H(1) 2.442 .
H(2) H(2) 2.392 56503
H(2) H(7) 2.873 .
H(2) H(8) 2.368 .
H(2) H(8) 2.521 56503
H(2) H(16) 3.011 .
H(2) H(16) 2.610 56503
H(2) H(17) 3.376 56503
H(3) N(3) 3.194 45502
H(3) C(11) 3.372 .
H(3) C(14) 3.452 .
H(3) C(15) 3.447 46503
H(3) C(16) 2.107 .
H(3) C(18) 2.883 46503
H(3) C(19) 2.239 .
H(3) H(1) 2.654 .
H(3) H(4) 2.318 .
H(3) H(5) 2.696 45502
H(3) H(6) 3.361 45502
H(3) H(9) 3.146 45501
H(3) H(13) 3.053 45502
H(3) H(15) 3.508 46503
H(3) H(16) 3.309 46503
H(3) H(17) 2.632 46503
H(3) H(18) 2.539 46503
H(4) O(1) 2.544 45504
H(4) O(2) 3.587 45504
H(4) C(7) 3.504 45504
H(4) C(8) 3.407 45502
H(4) C(9) 3.287 .
H(4) C(11) 2.058 .
H(4) C(17) 2.026 .
H(4) C(18) 3.563 45504
H(4) C(19) 3.253 .
H(4) H(3) 2.318 .
H(4) H(5) 2.353 .
H(4) H(6) 2.473 45502
H(4) H(9) 2.902 45501
H(4) H(10) 3.400 45501
H(4) H(10) 3.284 55502
H(4) H(12) 2.862 55502
H(4) H(13) 2.732 45502
H(4) H(18) 3.524 45504
H(5) O(1) 3.208 45504
H(5) N(3) 2.580 .
H(5) C(8) 3.533 .
H(5) C(9) 2.141 .
H(5) C(10) 2.792 .
H(5) C(12) 3.480 55502
H(5) C(14) 3.351 .
H(5) C(16) 2.078 .
H(5) C(17) 3.317 .
H(5) C(17) 3.458 44502
H(5) H(3) 2.696 44502
H(5) H(4) 2.353 .
H(5) H(6) 3.276 .
H(5) H(9) 2.633 .
H(5) H(10) 3.021 45501
H(5) H(12) 2.831 55502
H(5) H(13) 3.261 55502
H(5) H(18) 2.863 55504
H(6) O(1) 3.159 55503
H(6) O(2) 3.402 55503
H(6) N(1) 2.565 .
H(6) N(3) 2.478 .
H(6) C(5) 3.079 .
H(6) C(6) 1.976 .
H(6) C(7) 3.465 55503
H(6) C(9) 2.861 .
H(6) C(10) 2.031 .
H(6) C(11) 3.408 .
H(6) C(12) 2.667 .
H(6) C(13) 3.060 .
H(6) C(16) 3.311 44502
H(6) H(3) 3.361 44502
H(6) H(4) 2.473 44502
H(6) H(5) 3.276 .
H(6) H(7) 1.541 .
H(6) H(8) 2.816 .
H(6) H(9) 3.477 .
H(6) H(10) 3.337 45501
H(6) H(11) 3.236 45501
H(6) H(12) 3.257 45501
H(6) H(12) 3.498 .
H(6) H(13) 2.293 .
H(6) H(14) 3.452 .
H(7) O(2) 3.465 55503
H(7) N(1) 3.173 .
H(7) N(3) 3.260 .
H(7) C(5) 2.485 .
H(7) C(6) 1.989 .
H(7) C(9) 2.546 .
H(7) C(10) 2.084 .
H(7) C(11) 3.499 .
H(7) C(13) 3.370 45501
H(7) C(14) 2.914 .
H(7) C(15) 2.545 .
H(7) H(2) 2.873 .
H(7) H(6) 1.541 .
H(7) H(8) 2.537 .
H(7) H(10) 3.454 45501
H(7) H(11) 2.576 45501
H(7) H(12) 3.385 45501
H(7) H(15) 2.586 .
H(7) H(16) 2.443 .
H(8) N(1) 3.122 .
H(8) N(3) 2.069 .
H(8) C(5) 3.385 .
H(8) C(6) 2.606 .
H(8) C(8) 2.104 .
H(8) C(9) 2.108 .
H(8) C(11) 3.327 .
H(8) C(12) 3.334 .
H(8) C(13) 2.624 .
H(8) C(14) 2.643 .
H(8) C(14) 3.440 56503
H(8) H(1) 3.396 56503
H(8) H(2) 2.368 .
H(8) H(2) 2.521 56503
H(8) H(6) 2.816 .
H(8) H(7) 2.537 .
H(8) H(9) 2.405 .
H(8) H(10) 3.460 .
H(8) H(11) 2.366 .
H(8) H(16) 3.466 .
H(8) H(16) 3.178 56503
H(9) C(8) 3.393 .
H(9) C(9) 2.602 .
H(9) C(10) 2.057 .
H(9) C(11) 2.814 .
H(9) C(12) 3.345 .
H(9) C(13) 2.004 .
H(9) C(16) 2.925 65501
H(9) C(17) 2.942 65501
H(9) C(18) 3.449 55504
H(9) H(3) 3.146 65501
H(9) H(4) 2.902 65501
H(9) H(5) 2.633 .
H(9) H(6) 3.477 .
H(9) H(8) 2.405 .
H(9) H(10) 2.199 .
H(9) H(11) 2.372 .
H(9) H(13) 3.502 .
H(9) H(13) 2.995 55502
H(9) H(17) 3.578 56503
H(9) H(17) 3.558 55504
H(9) H(18) 2.921 55504
H(10) O(1) 3.449 55504
H(10) N(1) 3.258 .
H(10) N(3) 1.983 .
H(10) C(9) 3.525 65501
H(10) C(10) 3.252 .
H(10) C(11) 3.050 65501
H(10) C(12) 2.031 .
H(10) C(16) 3.261 65501
H(10) C(16) 3.306 54502
H(10) C(18) 3.326 55504
H(10) H(4) 3.400 65501
H(10) H(4) 3.284 54502
H(10) H(5) 3.021 65501
H(10) H(6) 3.337 65501
H(10) H(7) 3.454 65501
H(10) H(8) 3.460 .
H(10) H(9) 2.199 .
H(10) H(11) 1.688 .
H(10) H(12) 2.218 .
H(10) H(13) 2.432 .
H(10) H(17) 2.752 55504
H(10) H(18) 3.480 55504
H(11) N(1) 2.620 .
H(11) N(3) 2.118 .
H(11) C(6) 3.204 .
H(11) C(8) 3.391 .
H(11) C(8) 3.235 65501
H(11) C(9) 3.058 65501
H(11) C(10) 2.663 .
H(11) C(11) 3.201 65501
H(11) C(12) 2.158 .
H(11) C(14) 3.102 65501
H(11) C(16) 3.402 65501
H(11) C(17) 3.470 65501
H(11) C(19) 3.317 65501
H(11) H(6) 3.236 65501
H(11) H(7) 2.576 65501
H(11) H(8) 2.366 .
H(11) H(9) 2.372 .
H(11) H(10) 1.688 .
H(11) H(12) 2.514 .
H(11) H(13) 3.006 .
H(11) H(14) 3.119 .
H(12) O(1) 3.584 65503
H(12) O(2) 2.595 65503
H(12) N(1) 1.894 .
H(12) N(3) 3.217 .
H(12) C(6) 3.138 .
H(12) C(7) 3.479 65503
H(12) C(11) 3.169 54502
H(12) C(13) 2.013 .
H(12) C(16) 3.168 54502
H(12) H(4) 2.862 54502
H(12) H(5) 2.831 54502
H(12) H(6) 3.498 .
H(12) H(6) 3.257 65501
H(12) H(7) 3.385 65501
H(12) H(10) 2.218 .
H(12) H(11) 2.514 .
H(12) H(13) 1.567 .
H(12) H(14) 2.117 .
H(12) H(18) 2.737 55503
H(13) O(1) 3.102 55503
H(13) N(1) 2.105 .
H(13) N(3) 2.559 .
H(13) C(6) 2.814 .
H(13) C(8) 2.828 .
H(13) C(10) 3.223 .
H(13) C(11) 3.528 54502
H(13) C(13) 2.090 .
H(13) C(16) 3.469 44502
H(13) C(18) 3.311 55503
H(13) H(3) 3.053 44502
H(13) H(4) 2.732 44502
H(13) H(5) 3.261 54502
H(13) H(6) 2.293 .
H(13) H(9) 3.502 .
H(13) H(9) 2.995 54502
H(13) H(10) 2.432 .
H(13) H(11) 3.006 .
H(13) H(12) 1.567 .
H(13) H(14) 2.776 .
H(13) H(17) 3.495 55504
H(13) H(18) 2.547 55503
H(14) O(2) 2.112 .
H(14) O(2) 2.274 65503
H(14) C(5) 2.556 .
H(14) C(6) 1.983 .
H(14) C(7) 2.538 .
H(14) C(7) 3.489 65503
H(14) C(8) 3.299 .
H(14) C(12) 2.053 .
H(14) C(13) 3.164 .
H(14) C(15) 3.397 55503
H(14) H(1) 3.496 56503
H(14) H(6) 3.452 .
H(14) H(11) 3.119 .
H(14) H(12) 2.117 .
H(14) H(13) 2.776 .
H(14) H(14) 2.970 65503
H(14) H(15) 2.857 65501
H(14) H(15) 2.593 55503
H(14) H(18) 3.074 55503
H(15) O(1) 3.045 .
H(15) O(2) 2.713 45501
H(15) O(2) 2.887 55503
H(15) N(1) 3.505 45501
H(15) N(1) 3.164 55503
H(15) C(5) 2.201 .
H(15) C(6) 3.036 .
H(15) C(7) 3.508 45501
H(15) C(7) 3.087 .
H(15) C(7) 3.518 55503
H(15) C(8) 3.238 .
H(15) C(18) 2.156 .
H(15) C(19) 3.539 46503
H(15) H(1) 2.645 46503
H(15) H(3) 3.508 46503
H(15) H(7) 2.586 .
H(15) H(14) 2.857 45501
H(15) H(14) 2.593 55503
H(15) H(16) 1.822 .
H(15) H(17) 2.997 .
H(15) H(18) 2.220 .
H(16) O(1) 3.122 .
H(16) C(5) 2.107 .
H(16) C(6) 2.893 .
H(16) C(7) 3.101 .
H(16) C(8) 3.023 .
H(16) C(9) 3.496 56503
H(16) C(14) 2.976 56503
H(16) C(17) 3.597 46503
H(16) C(18) 2.098 .
H(16) C(19) 3.348 46503
H(16) C(19) 3.563 56503
H(16) H(1) 2.689 46503
H(16) H(2) 3.011 .
H(16) H(2) 2.610 56503
H(16) H(3) 3.309 46503
H(16) H(7) 2.443 .
H(16) H(8) 3.466 .
H(16) H(8) 3.178 56503
H(16) H(15) 1.822 .
H(16) H(17) 2.162 .
H(16) H(18) 2.793 .
H(17) O(1) 2.159 .
H(17) N(3) 3.510 45404
H(17) C(5) 2.991 .
H(17) C(7) 2.964 .
H(17) C(9) 3.094 56503
H(17) C(11) 3.295 56503
H(17) C(13) 3.440 45404
H(17) C(14) 2.991 56503
H(17) C(15) 2.166 .
H(17) C(16) 3.397 56503
H(17) C(17) 3.452 46503
H(17) C(17) 3.307 56503
H(17) C(19) 3.107 56503
H(17) H(2) 3.376 56503
H(17) H(3) 2.632 46503
H(17) H(9) 3.578 56503
H(17) H(9) 3.558 45404
H(17) H(10) 2.752 45404
H(17) H(13) 3.495 45404
H(17) H(15) 2.997 .
H(17) H(16) 2.162 .
H(17) H(18) 1.988 .
H(18) O(1) 2.058 .
H(18) O(2) 3.348 45501
H(18) N(1) 3.089 55503
H(18) N(3) 3.236 45404
H(18) C(5) 3.141 .
H(18) C(7) 3.059 .
H(18) C(12) 2.935 55503
H(18) C(15) 2.145 .
H(18) C(17) 3.488 46503
H(18) H(1) 3.578 46503
H(18) H(3) 2.539 46503
H(18) H(4) 3.524 55404
H(18) H(5) 2.863 45404
H(18) H(9) 2.921 45404
H(18) H(10) 3.480 45404
H(18) H(12) 2.737 55503
H(18) H(13) 2.547 55503
H(18) H(14) 3.074 55503
H(18) H(15) 2.220 .
H(18) H(16) 2.793 .
H(18) H(17) 1.988 .

loop_
_geom_torsion_atom_site_label_1
_geom_torsion_atom_site_label_2
_geom_torsion_atom_site_label_3
_geom_torsion_atom_site_label_4
_geom_torsion
C(7) O(1) C(18) C(15) -11.1(2)
C(18) O(1) C(7) O(2) -174.62(18)
C(18) O(1) C(7) C(5) 6.0(2)
C(6) N(1) C(12) C(13) -63.2(2)
C(12) N(1) C(6) C(5) 178.96(16)
C(12) N(1) C(6) C(8) -0.5(2)
C(10) N(3) C(13) C(12) -69.40(19)
C(13) N(3) C(10) C(8) 69.08(18)
C(13) N(3) C(10) C(9) -169.52(14)
C(6) C(5) C(7) O(1) 179.78(16)
C(6) C(5) C(7) O(2) 0.5(3)
C(7) C(5) C(6) N(1) 0.7(2)
C(7) C(5) C(6) C(8) -179.88(15)
C(6) C(5) C(15) C(18) 174.09(18)
C(15) C(5) C(6) N(1) 178.55(17)
C(15) C(5) C(6) C(8) -2.1(2)
C(7) C(5) C(15) C(18) -7.8(2)
C(15) C(5) C(7) O(1) 1.6(2)
C(15) C(5) C(7) O(2) -177.66(19)
N(1) C(6) C(8) C(10) 64.87(19)
C(5) C(6) C(8) C(10) -114.56(16)
C(6) C(8) C(10) N(3) -83.06(16)
C(6) C(8) C(10) C(9) 155.05(13)
C(10) C(9) C(11) C(16) -178.21(17)
C(11) C(9) C(10) N(3) -25.6(2)
C(11) C(9) C(10) C(8) 96.67(18)
C(10) C(9) C(14) C(19) 178.44(18)
C(14) C(9) C(10) N(3) 156.82(15)
C(14) C(9) C(10) C(8) -80.90(19)
C(11) C(9) C(14) C(19) 0.8(2)
C(14) C(9) C(11) C(16) -0.6(2)
C(9) C(11) C(16) C(17) -0.2(3)
N(1) C(12) C(13) N(3) 80.74(19)
C(9) C(14) C(19) C(17) -0.2(3)
C(5) C(15) C(18) O(1) 11.1(2)
C(11) C(16) C(17) C(19) 0.8(3)
C(16) C(17) C(19) C(14) -0.6(3)
